data_2012452
loop_
_publ_author_name
'Yatsenko, A. V.'
'Paseshnichenko, K. A.'
'Chernyshev, V. V.'
'Schenk, H.'

_publ_section_title
;
 Powder diffraction study of the hydrogen bonds in nitroxoline and its
 hydrochloride
;
_journal_issue 1
_journal_name_full 'Acta Crystallographica Section C'
_journal_page_first o19
_journal_page_last o21
_journal_paper_doi 10.1107/S0108270101018224
_journal_volume 58
_journal_year 2002
_chemical_formula_iupac 'C9 H7 N2 O3 + , Cl -'
_chemical_formula_moiety 'C9 H7 N2 O3 + , Cl -'
_chemical_formula_sum 'C9 H7 Cl N2 O3'
_chemical_formula_weight 226.62
_chemical_name_systematic
;
 8-hydroxy-5-nitroquinolinium chloride
;
_space_group_IT_number 14
_symmetry_cell_setting monoclinic
_symmetry_space_group_name_Hall '-P 2ybc'
_symmetry_space_group_name_H-M 'P 1 21/c 1'
_cell_angle_alpha 90
_cell_angle_beta 92.49(3)
_cell_angle_gamma 90
_cell_formula_units_Z 4
_cell_length_a 7.566(4)
_cell_length_b 7.467(4)
_cell_length_c 16.334(7)
_cell_measurement_reflns_used 32
_cell_measurement_temperature 295(2)
_cell_measurement_theta_max 18.25
_cell_measurement_theta_min 5.40
_cell_volume 921.9(8)
_computing_cell_refinement 'LSPAID (Visser, 1986)'
_computing_data_collection 'local program'
_computing_molecular_graphics 'PLATON (Spek, 2001)'
_computing_publication_material 'PARST (Nardelli, 1983)'
_computing_structure_refinement MRIA
_computing_structure_solution 'MRIA (Zlokazov & Chernyshev, 1992)'
_diffrn_ambient_temperature 295(2)
_diffrn_measurement_device_type
;
DRON-3M diffractometer (Burevestnik, Russia)
;
_diffrn_radiation_monochromator 'Ni filtered'
_diffrn_radiation_type CuK\a
_diffrn_radiation_wavelength 1.5418
_diffrn_reflns_limit_h_max 5
_diffrn_reflns_limit_h_min 0
_diffrn_reflns_limit_k_max 5
_diffrn_reflns_limit_k_min 0
_diffrn_reflns_limit_l_max 12
_diffrn_reflns_limit_l_min -12
_exptl_absorpt_coefficient_mu 3.61
_exptl_absorpt_correction_type none
_exptl_crystal_density_diffrn 1.633
_exptl_crystal_density_meas ?
_exptl_crystal_density_method 'not measured'
_exptl_crystal_F_000 464
_refine_ls_extinction_method none
_refine_ls_goodness_of_fit_all 1.85
_refine_ls_hydrogen_treatment constr
_refine_ls_matrix_type fullcycle
_refine_ls_number_constraints 0
_refine_ls_number_parameters 112
_refine_ls_number_restraints 11
_refine_ls_shift/su_max .048
_refine_ls_shift/su_mean .012
_refine_ls_structure_factor_coef Inet
_refine_ls_weighting_scheme sigma
_cod_data_source_file sk1513.cif
_cod_data_source_block II
_cod_depositor_comments
;
The following automatic conversions were performed:

'_exptl_crystal_density_meas' value 'not measured' was changed to '?'
- the value is perceived as not measured.

Automatic conversion script
Id: cif_fix_values 3008 2015-01-20 13:52:24Z robertas 
;
_cod_original_sg_symbol_H-M 'P 21/c'
_cod_original_formula_sum 'C9 H7 Cl1 N2 O3'
_cod_database_code 2012452

loop_
_symmetry_equiv_pos_as_xyz
' x,  y,  z'
'-x,  -y,  -z'
' x,  1/2-y,  1/2+z'
'-x,  1/2+y,  1/2-z'

loop_
_atom_site_aniso_label
_atom_site_aniso_U_11
_atom_site_aniso_U_22
_atom_site_aniso_U_33
_atom_site_aniso_U_12
_atom_site_aniso_U_13
_atom_site_aniso_U_23
Cl1 .059(6) .062(3) .060(2) -.012(5) -.031(3) .017(3)

loop_
_atom_site_label
_atom_site_fract_x
_atom_site_fract_y
_atom_site_fract_z
_atom_site_U_iso_or_equiv
_atom_site_thermal_displace_type
_atom_site_occupancy
_atom_site_type_symbol
N1 .1586(9) .6092(7) .5789(3) .0479(8) Uiso 1 N
C2 .1701(17) .4818(9) .6368(3) .0479(8) Uiso 1 C
C3 .2416(13) .3103(7) .6208(3) .0479(8) Uiso 1 C
C4 .3032(10) .2718(7) .5439(3) .0479(8) Uiso 1 C
C5 .3476(10) .3879(7) .3982(3) .0479(8) Uiso 1 C
C6 .3301(9) .5309(7) .3430(3) .0479(8) Uiso 1 C
C7 .2551(16) .6951(8) .3652(3) .0479(8) Uiso 1 C
C8 .1991(17) .7180(8) .4453(3) .0479(8) Uiso 1 C
C9 .2180(15) .5725(8) .5031(3) .0479(8) Uiso 1 C
C10 .2941(8) .4056(7) .4812(3) .0479(8) Uiso 1 C
N5 .4301(13) .2229(8) .3675(3) .0884(11) Uiso 1 N
O1 .4767(14) .1042(8) .4171(3) .0884(11) Uiso 1 O
O2 .4452(17) .2071(8) .2944(3) .0884(11) Uiso 1 O
O8 .1263(12) .8706(7) .4704(2) .0884(11) Uiso 1 O
Cl1 -.0019(7) .9048(4) .6691(2) .0603(6) Uani 1 Cl
H1 .1128 .7170 .5907 .0761 Uiso 1 H
H2 .1274 .5086 .6925 .0761 Uiso 1 H
H3 .2494 .2186 .6655 .0761 Uiso 1 H
H4 .3544 .1517 .5313 .0761 Uiso 1 H
H6 .3715 .5144 .2863 .0761 Uiso 1 H
H7 .2434 .7956 .3249 .0761 Uiso 1 H
H8 .1189 .9557 .4365 .0761 Uiso 1 H

loop_
_atom_type_symbol
_atom_type_description
_atom_type_scat_dispersion_real
_atom_type_scat_dispersion_imag
_atom_type_scat_source
Cl Cl .364 .702 'International Tables for X-Ray Crystallography (Vol. IV)'
O O .049 .032 'International Tables for X-Ray Crystallography (Vol. IV)'
N N .031 .018 'International Tables for X-Ray Crystallography (Vol. IV)'
C C .018 .009 'International Tables for X-Ray Crystallography (Vol. IV)'
H H .000 .000 'International Tables for X-Ray Crystallography (Vol. IV)'

loop_
_geom_angle_atom_site_label_1
_geom_angle_atom_site_label_2
_geom_angle_atom_site_label_3
_geom_angle
_geom_angle_publ_flag
C2 N1 C9 118.9(6) no
O1 N5 O2 122.5(7) no
O1 N5 C5 119.1(5) no
O2 N5 C5 118.4(6) no
N1 C2 C3 121.6(6) no
C2 C3 C4 119.9(5) no
C3 C4 C10 119.7(5) no
N5 C5 C6 116.5(5) no
N5 C5 C10 122.5(5) no
C6 C5 C10 121.0(5) no
C5 C6 C7 121.8(5) no
C6 C7 C8 119.3(5) no
O8 C8 C7 122.3(5) no
O8 C8 C9 118.1(6) no
C7 C8 C9 119.6(6) no
N1 C9 C8 114.6(6) no
N1 C9 C10 123.8(5) no
C8 C9 C10 121.6(6) no
C4 C10 C5 127.2(5) no
C4 C10 C9 116.0(5) no
C5 C10 C9 116.8(5) no
C8 O8 H8 117 no
C2 N1 H1 120 no
C9 N1 H1 121 no
N1 C2 H2 119 no
C3 C2 H2 119 no
C2 C3 H3 120 no
C4 C3 H3 120 no
C3 C4 H4 121 no
C10 C4 H4 119 no
C5 C6 H6 119 no
C7 C6 H6 120 no
C6 C7 H7 121 no
C8 C7 H7 120 no

loop_
_geom_bond_atom_site_label_1
_geom_bond_atom_site_label_2
_geom_bond_site_symmetry_2
_geom_bond_distance
_geom_bond_publ_flag
O1 N5 . 1.242(8) no
O2 N5 . 1.210(7) no
O8 C8 . 1.338(10) no
N1 C2 . 1.342(8) no
N1 C9 . 1.363(8) no
N5 C5 . 1.479(9) no
C2 C3 . 1.419(10) no
C3 C4 . 1.389(8) no
C4 C10 . 1.430(7) no
C5 C6 . 1.400(7) no
C5 C10 . 1.438(7) no
C6 C7 . 1.405(9) no
C7 C8 . 1.403(9) no
C8 C9 . 1.442(8) no
C9 C10 . 1.425(9) no
O8 H8 . .843 no
N1 H1 . .900 no
C2 H2 . .999 no
C3 H3 . 1.001 no
C4 H4 . 1.002 no
C6 H6 . .998 no
C7 H7 . .999 no

loop_
_geom_hbond_atom_site_label_D
_geom_hbond_atom_site_label_H
_geom_hbond_atom_site_label_A
_geom_hbond_site_symmetry_A
_geom_hbond_distance_DH
_geom_hbond_distance_HA
_geom_hbond_distance_DA
_geom_hbond_angle_DHA
_geom_hbond_publ_flag
N1 H1 Cl1 . .90 2.11 2.945(7) 154 yes
O8 H8 Cl1 2_576 .84 2.17 2.950(6) 154 yes
C2 H2 Cl1 4_546 1.00 2.61 3.515(8) 151 yes
C4 H4 O1 2_656 1.00 2.43 3.312(10) 147 yes
C6 H6 O2 4_655 1.00 2.43 3.161(10) 130 yes
C3 H3 O2 3_555 1.00 2.58 3.170(10) 118 yes

loop_
_cod_related_entry_id
_cod_related_entry_database
_cod_related_entry_code
1 ChemSpider 21107376
